data_4122932
loop_
_publ_author_name
'Wu, Yen-Ku'
'Dunbar, Christine R.'
'McDonald, Robert'
'Ferguson, Michael J.'
'West, F. G.'

_publ_section_title
;
 Experimental and Computational Studies on Interrupted Nazarov Reactions:
 Exploration of Umpolung Reactivity at the \a-Carbon of Cyclopentanones.
;
_journal_issue 42
_journal_name_full 'Journal of the American Chemical Society'
_journal_page_first 14903
_journal_page_last 14911
_journal_paper_doi 10.1021/ja507638r
_journal_volume 136
_journal_year 2014
_chemical_formula_moiety 'C42 H40 O3'
_chemical_formula_sum 'C42 H40 O3'
_chemical_formula_weight 592.74
_chemical_name_systematic
; 
 ? 
;
_space_group_IT_number 15
_symmetry_cell_setting monoclinic
_symmetry_space_group_name_Hall '-C 2yc'
_symmetry_space_group_name_H-M 'C 1 2/c 1'
_atom_sites_solution_hydrogens geom
_atom_sites_solution_primary direct
_atom_sites_solution_secondary difmap
_audit_creation_method SHELXL-97
_cell_angle_alpha 90.00
_cell_angle_beta 105.0306(5)
_cell_angle_gamma 90.00
_cell_formula_units_Z 4
_cell_length_a 10.6991(2)
_cell_length_b 16.9663(2)
_cell_length_c 18.5203(3)
_cell_measurement_reflns_used 9850
_cell_measurement_temperature 173(2)
_cell_measurement_theta_max 69.56
_cell_measurement_theta_min 5.01
_cell_volume 3246.86(9)
_computing_cell_refinement 'Bruker SAINT'
_computing_data_collection 'Bruker APEX2'
_computing_data_reduction 'Bruker SAINT'
_computing_molecular_graphics 'Bruker SHELXTL'
_computing_publication_material 'Bruker SHELXTL'
_computing_structure_refinement 'SHELXL-97 (Sheldrick, 2008)'
_computing_structure_solution 'SHELXD (Schneider & Sheldrick, 2002)'
_diffrn_ambient_temperature 173(2)
_diffrn_measured_fraction_theta_full 0.988
_diffrn_measured_fraction_theta_max 0.988
_diffrn_measurement_device_type 'Bruker APEX-II CCD'
_diffrn_measurement_method '\w scans'
_diffrn_radiation_monochromator graphite
_diffrn_radiation_source 'fine-focus sealed tube'
_diffrn_radiation_type CuK\a
_diffrn_radiation_wavelength 1.54178
_diffrn_reflns_av_R_equivalents 0.0133
_diffrn_reflns_av_sigmaI/netI 0.0123
_diffrn_reflns_limit_h_max 12
_diffrn_reflns_limit_h_min -13
_diffrn_reflns_limit_k_max 20
_diffrn_reflns_limit_k_min -20
_diffrn_reflns_limit_l_max 22
_diffrn_reflns_limit_l_min -22
_diffrn_reflns_number 10808
_diffrn_reflns_theta_full 70.24
_diffrn_reflns_theta_max 70.24
_diffrn_reflns_theta_min 5.01
_exptl_absorpt_coefficient_mu 0.581
_exptl_absorpt_correction_T_max 0.9442
_exptl_absorpt_correction_T_min 0.8186
_exptl_absorpt_correction_type integration
_exptl_absorpt_process_details 'SADABS (Sheldrick, 2008)'
_exptl_crystal_colour colourless
_exptl_crystal_density_diffrn 1.213
_exptl_crystal_density_method 'not measured'
_exptl_crystal_description fragment
_exptl_crystal_F_000 1264
_exptl_crystal_size_max 0.41
_exptl_crystal_size_mid 0.38
_exptl_crystal_size_min 0.18
_refine_diff_density_max 0.241
_refine_diff_density_min -0.154
_refine_diff_density_rms 0.028
_refine_ls_extinction_coef 0.00064(14)
_refine_ls_extinction_expression Fc^*^=kFc[1+0.001xFc^2^\l^3^/sin(2\q)]^-1/4^
_refine_ls_extinction_method SHELXL
_refine_ls_goodness_of_fit_ref 1.046
_refine_ls_hydrogen_treatment constr
_refine_ls_matrix_type full
_refine_ls_number_parameters 205
_refine_ls_number_reflns 3058
_refine_ls_number_restraints 0
_refine_ls_restrained_S_all 1.046
_refine_ls_R_factor_all 0.0360
_refine_ls_R_factor_gt 0.0352
_refine_ls_shift/su_max 0.000
_refine_ls_shift/su_mean 0.000
_refine_ls_structure_factor_coef Fsqd
_refine_ls_weighting_details 'calc w=1/[\s^2^(Fo^2^)+(0.0375P)^2^+1.8001P] where P=(Fo^2^+2Fc^2^)/3'
_refine_ls_weighting_scheme calc
_refine_ls_wR_factor_gt 0.0876
_refine_ls_wR_factor_ref 0.0882
_reflns_number_gt 2943
_reflns_number_total 3058
_reflns_threshold_expression I>2\s(I)
_cod_data_source_file ja507638r_si_001.cif
_cod_data_source_block 18
_cod_depositor_comments
;
The following automatic conversions were performed:

'_symmetry_cell_setting' value 'Monoclinic' changed to 'monoclinic'
according to
/usr/data/users/saulius/crontab/automatic-downloads/current/ACS/lib/dictionaries/cif_core.dic
dictionary named 'cif_core.dic' version 2.4.2 from 2011-04-26.

Automatic conversion script
Id: cif_fix_values 2827 2014-09-09 07:05:25Z andrius 
;
_cod_original_sg_symbol_H-M 'C 2/c'
_cod_database_code 4122932
_shelxl_version_number 2008-4

loop_
_symmetry_equiv_pos_as_xyz
'x, y, z'
'-x, y, -z+1/2'
'x+1/2, y+1/2, z'
'-x+1/2, y+1/2, -z+1/2'
'-x, -y, -z'
'x, -y, z-1/2'
'-x+1/2, -y+1/2, -z'
'x+1/2, -y+1/2, z-1/2'

loop_
_atom_site_label
_atom_site_type_symbol
_atom_site_fract_x
_atom_site_fract_y
_atom_site_fract_z
_atom_site_U_iso_or_equiv
_atom_site_adp_type
_atom_site_occupancy
_atom_site_symmetry_multiplicity
_atom_site_calc_flag
_atom_site_refinement_flags
O1 O 0.25890(9) 0.16795(5) 0.11144(4) 0.0458(2) Uani 1 1 d .
O2 O 0.5000 0.22302(5) 0.2500 0.0279(2) Uani 1 2 d S
C1 C 0.25624(10) 0.16150(7) 0.17598(6) 0.0334(3) Uani 1 1 d .
C2 C 0.26591(10) 0.23133(6) 0.23036(6) 0.0312(2) Uani 1 1 d .
C3 C 0.25482(10) 0.19041(6) 0.30456(6) 0.0299(2) Uani 1 1 d .
H3 H 0.1605 0.1870 0.3022 0.036 Uiso 1 1 calc R
C4 C 0.30235(10) 0.10524(6) 0.29852(6) 0.0307(2) Uani 1 1 d .
H4 H 0.3987 0.1067 0.3080 0.037 Uiso 1 1 calc R
C5 C 0.24471(11) 0.08469(7) 0.21547(6) 0.0349(3) Uani 1 1 d .
H5 H 0.1504 0.0738 0.2084 0.042 Uiso 1 1 calc R
C6 C 0.39334(10) 0.27149(6) 0.23927(6) 0.0293(2) Uani 1 1 d .
C7 C 0.43130(12) 0.34701(7) 0.24284(7) 0.0413(3) Uani 1 1 d .
H7 H 0.3768 0.3921 0.2369 0.050 Uiso 1 1 calc R
C8 C 0.15554(11) 0.28947(8) 0.19943(7) 0.0428(3) Uani 1 1 d .
H8A H 0.0723 0.2628 0.1938 0.051 Uiso 1 1 calc R
H8B H 0.1616 0.3090 0.1507 0.051 Uiso 1 1 calc R
H8C H 0.1621 0.3339 0.2341 0.051 Uiso 1 1 calc R
C9 C 0.30262(15) 0.01445(7) 0.18494(7) 0.0481(3) Uani 1 1 d .
H9A H 0.2913 -0.0331 0.2126 0.058 Uiso 1 1 calc R
H9B H 0.3951 0.0236 0.1906 0.058 Uiso 1 1 calc R
H9C H 0.2588 0.0074 0.1319 0.058 Uiso 1 1 calc R
C10 C 0.31848(10) 0.23522(6) 0.37503(6) 0.0309(2) Uani 1 1 d .
C11 C 0.24920(11) 0.29366(7) 0.40103(7) 0.0383(3) Uani 1 1 d .
H11 H 0.1612 0.3029 0.3756 0.046 Uiso 1 1 calc R
C12 C 0.30688(13) 0.33853(7) 0.46355(7) 0.0452(3) Uani 1 1 d .
H12 H 0.2586 0.3783 0.4804 0.054 Uiso 1 1 calc R
C13 C 0.43472(13) 0.32524(8) 0.50118(7) 0.0446(3) Uani 1 1 d .
H13 H 0.4745 0.3559 0.5439 0.054 Uiso 1 1 calc R
C14 C 0.50437(12) 0.26729(7) 0.47649(7) 0.0418(3) Uani 1 1 d .
H14 H 0.5921 0.2579 0.5025 0.050 Uiso 1 1 calc R
C15 C 0.44680(11) 0.22269(7) 0.41394(6) 0.0351(3) Uani 1 1 d .
H15 H 0.4957 0.1830 0.3974 0.042 Uiso 1 1 calc R
C16 C 0.26917(11) 0.04748(6) 0.35284(6) 0.0348(3) Uani 1 1 d .
C17 C 0.14202(13) 0.03681(8) 0.35664(7) 0.0439(3) Uani 1 1 d .
H17 H 0.0750 0.0668 0.3248 0.053 Uiso 1 1 calc R
C18 C 0.11107(16) -0.01676(9) 0.40596(8) 0.0553(4) Uani 1 1 d .
H18 H 0.0237 -0.0233 0.4077 0.066 Uiso 1 1 calc R
C19 C 0.20796(17) -0.06057(8) 0.45252(7) 0.0591(4) Uani 1 1 d .
H19 H 0.1876 -0.0973 0.4865 0.071 Uiso 1 1 calc R
C20 C 0.33411(16) -0.05077(8) 0.44950(8) 0.0567(4) Uani 1 1 d .
H20 H 0.4008 -0.0809 0.4815 0.068 Uiso 1 1 calc R
C21 C 0.36487(14) 0.00286(7) 0.39999(7) 0.0460(3) Uani 1 1 d .
H21 H 0.4524 0.0090 0.3985 0.055 Uiso 1 1 calc R

loop_
_atom_site_aniso_label
_atom_site_aniso_U_11
_atom_site_aniso_U_22
_atom_site_aniso_U_33
_atom_site_aniso_U_23
_atom_site_aniso_U_13
_atom_site_aniso_U_12
O1 0.0582(5) 0.0505(5) 0.0260(4) 0.0000(3) 0.0062(4) -0.0052(4)
O2 0.0295(5) 0.0241(5) 0.0289(5) 0.000 0.0055(4) 0.000
C1 0.0290(5) 0.0407(6) 0.0279(5) 0.0002(4) 0.0025(4) -0.0013(4)
C2 0.0309(5) 0.0333(5) 0.0285(5) 0.0028(4) 0.0060(4) 0.0021(4)
C3 0.0275(5) 0.0329(5) 0.0294(5) 0.0006(4) 0.0078(4) -0.0022(4)
C4 0.0312(5) 0.0309(5) 0.0293(5) -0.0007(4) 0.0064(4) -0.0038(4)
C5 0.0360(6) 0.0371(6) 0.0309(5) -0.0032(4) 0.0076(4) -0.0070(5)
C6 0.0327(5) 0.0290(5) 0.0273(5) 0.0030(4) 0.0096(4) 0.0052(4)
C7 0.0454(7) 0.0263(5) 0.0586(7) 0.0038(5) 0.0252(6) 0.0057(5)
C8 0.0371(6) 0.0475(7) 0.0422(6) 0.0088(5) 0.0076(5) 0.0106(5)
C9 0.0692(9) 0.0370(6) 0.0404(7) -0.0059(5) 0.0182(6) -0.0044(6)
C10 0.0351(5) 0.0308(5) 0.0283(5) 0.0017(4) 0.0111(4) -0.0056(4)
C11 0.0391(6) 0.0399(6) 0.0378(6) -0.0025(5) 0.0134(5) -0.0022(5)
C12 0.0579(8) 0.0398(6) 0.0421(7) -0.0083(5) 0.0204(6) -0.0033(6)
C13 0.0557(7) 0.0441(7) 0.0339(6) -0.0090(5) 0.0114(5) -0.0140(6)
C14 0.0430(6) 0.0455(7) 0.0340(6) -0.0009(5) 0.0050(5) -0.0090(5)
C15 0.0379(6) 0.0360(6) 0.0310(5) -0.0005(4) 0.0083(4) -0.0033(5)
C16 0.0450(6) 0.0302(5) 0.0286(5) -0.0031(4) 0.0084(5) -0.0080(5)
C17 0.0479(7) 0.0460(7) 0.0384(6) -0.0001(5) 0.0122(5) -0.0129(6)
C18 0.0703(9) 0.0561(8) 0.0432(7) -0.0037(6) 0.0215(7) -0.0275(7)
C19 0.0954(12) 0.0468(7) 0.0352(7) 0.0010(6) 0.0171(7) -0.0294(8)
C20 0.0812(10) 0.0417(7) 0.0396(7) 0.0093(6) 0.0022(7) -0.0073(7)
C21 0.0548(8) 0.0394(6) 0.0405(7) 0.0048(5) 0.0062(6) -0.0041(6)

loop_
_atom_type_symbol
_atom_type_description
_atom_type_scat_dispersion_real
_atom_type_scat_dispersion_imag
_atom_type_scat_source
C C 0.0181 0.0091 'International Tables Vol C Tables 4.2.6.8 and 6.1.1.4'
H H 0.0000 0.0000 'International Tables Vol C Tables 4.2.6.8 and 6.1.1.4'
O O 0.0492 0.0322 'International Tables Vol C Tables 4.2.6.8 and 6.1.1.4'

loop_
_geom_angle_atom_site_label_1
_geom_angle_atom_site_label_2
_geom_angle_atom_site_label_3
_geom_angle
_geom_angle_site_symmetry_1
_geom_angle_site_symmetry_3
C6 O2 C6 106.75(11) 2_655 .
O1 C1 C5 125.55(10) . .
O1 C1 C2 124.21(10) . .
C5 C1 C2 110.24(9) . .
C6 C2 C8 109.90(9) . .
C6 C2 C1 109.12(8) . .
C8 C2 C1 109.65(9) . .
C6 C2 C3 112.24(8) . .
C8 C2 C3 112.70(9) . .
C1 C2 C3 102.97(8) . .
C10 C3 C4 116.73(9) . .
C10 C3 C2 114.43(8) . .
C4 C3 C2 104.41(8) . .
C16 C4 C5 114.54(9) . .
C16 C4 C3 114.81(9) . .
C5 C4 C3 103.28(8) . .
C1 C5 C9 113.78(9) . .
C1 C5 C4 103.04(8) . .
C9 C5 C4 116.93(10) . .
C7 C6 O2 109.53(9) . .
C7 C6 C2 134.21(10) . .
O2 C6 C2 116.18(9) . .
C6 C7 C7 107.10(7) . 2_655
C15 C10 C11 118.08(10) . .
C15 C10 C3 122.24(10) . .
C11 C10 C3 119.63(10) . .
C12 C11 C10 121.04(11) . .
C13 C12 C11 119.87(12) . .
C14 C13 C12 119.82(11) . .
C13 C14 C15 120.26(12) . .
C14 C15 C10 120.93(11) . .
C21 C16 C17 117.99(11) . .
C21 C16 C4 120.73(11) . .
C17 C16 C4 121.28(10) . .
C18 C17 C16 121.42(13) . .
C19 C18 C17 119.66(14) . .
C20 C19 C18 119.68(12) . .
C19 C20 C21 120.57(14) . .
C16 C21 C20 120.69(13) . .

loop_
_geom_bond_atom_site_label_1
_geom_bond_atom_site_label_2
_geom_bond_distance
_geom_bond_site_symmetry_2
O1 C1 1.2079(13) .
O2 C6 1.3786(11) 2_655
O2 C6 1.3786(11) .
C1 C5 1.5150(15) .
C1 C2 1.5409(15) .
C2 C6 1.4946(14) .
C2 C8 1.5313(15) .
C2 C3 1.5714(14) .
C3 C10 1.5114(14) .
C3 C4 1.5455(15) .
C4 C16 1.5112(14) .
C4 C5 1.5413(14) .
C5 C9 1.5184(16) .
C6 C7 1.3405(15) .
C7 C7 1.425(2) 2_655
C10 C15 1.3915(16) .
C10 C11 1.3961(16) .
C11 C12 1.3896(17) .
C12 C13 1.3830(19) .
C13 C14 1.3813(18) .
C14 C15 1.3870(16) .
C16 C21 1.3857(17) .
C16 C17 1.3921(17) .
C17 C18 1.3882(18) .
C18 C19 1.381(2) .
C19 C20 1.375(2) .
C20 C21 1.3905(18) .

loop_
_geom_torsion_atom_site_label_1
_geom_torsion_atom_site_label_2
_geom_torsion_atom_site_label_3
_geom_torsion_atom_site_label_4
_geom_torsion
_geom_torsion_site_symmetry_1
_geom_torsion_site_symmetry_4
O1 C1 C2 C6 -61.65(13) . .
C5 C1 C2 C6 117.67(9) . .
O1 C1 C2 C8 58.78(14) . .
C5 C1 C2 C8 -121.91(10) . .
O1 C1 C2 C3 178.96(10) . .
C5 C1 C2 C3 -1.72(11) . .
C6 C2 C3 C10 36.76(12) . .
C8 C2 C3 C10 -87.97(11) . .
C1 C2 C3 C10 153.97(9) . .
C6 C2 C3 C4 -92.06(10) . .
C8 C2 C3 C4 143.20(9) . .
C1 C2 C3 C4 25.15(10) . .
C10 C3 C4 C16 67.80(12) . .
C2 C3 C4 C16 -164.78(9) . .
C10 C3 C4 C5 -166.80(8) . .
C2 C3 C4 C5 -39.38(10) . .
O1 C1 C5 C9 29.44(16) . .
C2 C1 C5 C9 -149.87(10) . .
O1 C1 C5 C4 157.03(11) . .
C2 C1 C5 C4 -22.28(11) . .
C16 C4 C5 C1 163.13(9) . .
C3 C4 C5 C1 37.56(10) . .
C16 C4 C5 C9 -71.29(13) . .
C3 C4 C5 C9 163.14(9) . .
C6 O2 C6 C7 0.21(7) 2_655 .
C6 O2 C6 C2 -176.93(10) 2_655 .
C8 C2 C6 C7 18.18(17) . .
C1 C2 C6 C7 138.45(13) . .
C3 C2 C6 C7 -108.08(14) . .
C8 C2 C6 O2 -165.59(8) . .
C1 C2 C6 O2 -45.32(11) . .
C3 C2 C6 O2 68.15(11) . .
O2 C6 C7 C7 -0.51(16) . 2_655
C2 C6 C7 C7 175.90(12) . 2_655
C4 C3 C10 C15 31.48(14) . .
C2 C3 C10 C15 -90.87(12) . .
C4 C3 C10 C11 -151.24(10) . .
C2 C3 C10 C11 86.42(12) . .
C15 C10 C11 C12 0.55(16) . .
C3 C10 C11 C12 -176.85(10) . .
C10 C11 C12 C13 -0.32(18) . .
C11 C12 C13 C14 -0.13(19) . .
C12 C13 C14 C15 0.32(18) . .
C13 C14 C15 C10 -0.07(17) . .
C11 C10 C15 C14 -0.36(16) . .
C3 C10 C15 C14 176.97(10) . .
C5 C4 C16 C21 115.13(12) . .
C3 C4 C16 C21 -125.58(11) . .
C5 C4 C16 C17 -64.23(14) . .
C3 C4 C16 C17 55.06(14) . .
C21 C16 C17 C18 -0.02(18) . .
C4 C16 C17 C18 179.36(11) . .
C16 C17 C18 C19 0.1(2) . .
C17 C18 C19 C20 -0.1(2) . .
C18 C19 C20 C21 0.0(2) . .
C17 C16 C21 C20 -0.06(18) . .
C4 C16 C21 C20 -179.44(11) . .
C19 C20 C21 C16 0.1(2) . .
